data_4116579
loop_
_publ_author_name
'Susan M. Walker'
'P. Shiv Halasyamani'
'Simon Allen'
'Dermot O'Hare'

_publ_contact_author_address
;
Inorganic Chemistry Laboratory
University of Oxford
South Parks Rd.
Oxford
OX1 3QR
;
_publ_contact_author_email 'dermot.ohare@chem.ox.ac.uk '
_publ_contact_author_fax ' 01865 272 690 '
_publ_contact_author_name 'Prof. Dermot O'Hare'
_publ_contact_author_phone ' 01865 272 658 '
_publ_section_title
;
 From Molecules to Frameworks: Variable Dimensionality in the
 UO2(CH3COO)2.2H2O/HF(aq)/Piperazine System. Syntheses, Structures, and
 Characterization of Zero-Dimensional (C4N2H12)UO2F4.3H2O, One-Dimensional
 (C4N2H12)2U2F12.H2O, Two-Dimensional (C4N2H12)2(U2O4F5)4.11H2O, and
 Three-Dimensional (C4N2H12)U2O4F6
;
_journal_name_full 'Journal of the American Chemical Society'
_journal_page_first 10513
_journal_page_last 10521
_journal_paper_doi 10.1021/ja992145f
_journal_volume 121
_journal_year 1999
_chemical_compound_source 'hydrothermal synthesis'
_chemical_formula_moiety 'C4 H18 F4 N2 O5 U'
_chemical_formula_structural 'U O5 F4 N2 C4 H18'
_chemical_formula_sum 'C4 H18 F4 N2 O5 U'
_chemical_formula_weight 488.23
_chemical_name_systematic
;
 ?
;
_space_group_IT_number 14
_symmetry_cell_setting monoclinic
_symmetry_Int_Tables_number 14
_symmetry_space_group_name_Hall '-P 2yn'
_symmetry_space_group_name_H-M 'P 1 21/n 1'
_atom_sites_solution_hydrogens geom
_atom_sites_solution_primary direct
_atom_sites_solution_secondary difmap
_cell_angle_alpha 90
_cell_angle_beta 100.17(3)
_cell_angle_gamma 90
_cell_formula_units_Z 4
_cell_length_a 8.503(1)
_cell_length_b 9.847(1)
_cell_length_c 15.009(1)
_cell_measurement_reflns_used 25
_cell_measurement_temperature 150.0(1)
_cell_measurement_theta_max 0
_cell_measurement_theta_min 0
_cell_measurement_wavelength 0.71073
_cell_volume 1236.9(2)
_computing_molecular_graphics 'Ortep-3 for Windows (Farrugia, 1997)'
_computing_publication_material 'WinGX publication routines (Farrugia, 1998)'
_computing_structure_refinement 'SHELXL-93 (Sheldrick, 1993)'
_diffrn_ambient_temperature 150.0(1)
_diffrn_radiation_monochromator graphite
_diffrn_radiation_type MoK\a
_diffrn_radiation_wavelength 0.71073
_diffrn_reflns_av_R_equivalents 0.0392
_diffrn_reflns_av_sigmaI/netI 0.043
_diffrn_reflns_limit_h_max 10
_diffrn_reflns_limit_h_min -10
_diffrn_reflns_limit_k_max 12
_diffrn_reflns_limit_k_min -12
_diffrn_reflns_limit_l_max 18
_diffrn_reflns_limit_l_min -18
_diffrn_reflns_number 4944
_diffrn_reflns_theta_max 26.47
_diffrn_reflns_theta_min 2.49
_exptl_absorpt_coefficient_mu 13.181
_exptl_absorpt_correction_T_max 0.2718
_exptl_absorpt_correction_T_min 0.1913
_exptl_absorpt_correction_type refdelf
_exptl_absorpt_process_details
;
        Parkin S,Moezzi B & Hope H, (1995) J. Appl. Cryst. 28, 53-56
        cubic fit to sin(theta)/lambda - 24 parameters
;
_exptl_crystal_colour yellow
_exptl_crystal_density_diffrn 2.622
_exptl_crystal_density_method none
_exptl_crystal_description prism
_exptl_crystal_F_000 872
_exptl_crystal_size_max 0.18
_exptl_crystal_size_mid 0.15
_exptl_crystal_size_min 0.15
_refine_diff_density_max 0.859
_refine_diff_density_min -2.495
_refine_diff_density_rms 0.255
_refine_ls_extinction_method none
_refine_ls_goodness_of_fit_all 1.042
_refine_ls_goodness_of_fit_gt 1.048
_refine_ls_matrix_type full
_refine_ls_number_parameters 145
_refine_ls_number_reflns 2556
_refine_ls_number_restraints 0
_refine_ls_restrained_S_all 1.042
_refine_ls_restrained_S_obs 1.048
_refine_ls_R_factor_all 0.0363
_refine_ls_R_factor_gt 0.0335
_refine_ls_shift/su_max 0.009
_refine_ls_shift/su_mean 0.002
_refine_ls_structure_factor_coef Fsqd
_refine_ls_weighting_details 'w=1/[\s^2^(Fo^2^)+(0.0424P)^2^+10.9269P] where P=(Fo^2^+2Fc^2^)/3'
_refine_ls_weighting_scheme calc
_refine_ls_wR_factor_all 0.085
_refine_ls_wR_factor_gt 0.0832
_reflns_number_gt 2428
_reflns_number_total 2556
_reflns_threshold_expression >2sigma(I)
_cod_data_source_file ja992145f_1.cif
_cod_data_source_block ufo8a
_cod_depositor_comments
;
The following automatic conversions were performed:

'_refine_ls_weighting_scheme' value 'calc
w=1/[\s^2^(Fo^2^)+(0.0424P)^2^+10.9269P] where P=(Fo^2^+2Fc^2^)/3'
was changed to 'calc'. New tag '_refine_ls_weighting_details' was
created. The value of the new tag was set to
'w=1/[\s^2^(Fo^2^)+(0.0424P)^2^+10.9269P] where P=(Fo^2^+2Fc^2^)/3'.

Automatic conversion script
Id: cif_fix_values 3143 2015-03-26 13:38:13Z robertas 
;
_cod_original_cell_volume 1236.94(3)
_cod_original_sg_symbol_H-M 'P 21/n'
_cod_database_code 4116579
_exptl_absorpt_factor_mur 1.485
_exptl_absorpt_correction_t_ave 0.2289

loop_
_symmetry_equiv_pos_as_xyz
'x, y, z'
'-x+1/2, y+1/2, -z+1/2'
'-x, -y, -z'
'x-1/2, -y-1/2, z-1/2'

loop_
_atom_site_label
_atom_site_type_symbol
_atom_site_fract_x
_atom_site_fract_y
_atom_site_fract_z
_atom_site_U_iso_or_equiv
_atom_site_adp_type
_atom_site_occupancy
_atom_site_calc_flag
_atom_site_refinement_flags
U1 U 0.86224(3) 0.11071(2) 0.564715(15) 0.00834(10) Uani 1 d .
O1 O 1.0161(6) 0.2349(5) 0.5874(3) 0.0168(10) Uani 1 d .
O2 O 0.7107(6) -0.0166(5) 0.5419(4) 0.0225(12) Uani 1 d .
F1 F 0.9447(5) 0.0641(4) 0.4279(3) 0.0161(8) Uani 1 d .
F2 F 0.7086(6) 0.2336(5) 0.6424(3) 0.0262(10) Uani 1 d .
F3 F 0.9288(6) 0.0331(4) 0.7091(3) 0.0197(9) Uani 1 d .
F4 F 0.7175(6) 0.2504(5) 0.4621(3) 0.0235(10) Uani 1 d .
N1 N 0.5380(7) 0.2626(6) 0.7722(4) 0.0159(12) Uani 1 d .
H1A H 0.5355(7) 0.3607(6) 0.7890(4) 0.02 Uiso 1 calc R
H1B H 0.5972(7) 0.2544(6) 0.7205(4) 0.02 Uiso 1 calc R
N2 N 0.4640(8) -0.0186(6) 0.7906(4) 0.0180(13) Uani 1 d .
H2A H 0.4710(8) -0.1143(6) 0.7694(4) 0.022 Uiso 1 calc R
H2B H 0.4027(8) -0.0190(6) 0.8417(4) 0.022 Uiso 1 calc R
C1 C 0.6223(9) 0.1838(7) 0.8504(5) 0.0183(15) Uani 1 d .
H1C H 0.5645(9) 0.1929(7) 0.9026(5) 0.023 Uiso 1 calc R
H1D H 0.7330(9) 0.2200(7) 0.8694(5) 0.023 Uiso 1 calc R
C2 C 0.6293(9) 0.0349(8) 0.8238(5) 0.021(2) Uani 1 d .
H2C H 0.6950(9) 0.0253(8) 0.7751(5) 0.026 Uiso 1 calc R
H2D H 0.6814(9) -0.0193(8) 0.8773(5) 0.026 Uiso 1 calc R
C3 C 0.3729(9) 0.2125(8) 0.7439(5) 0.021(2) Uani 1 d .
H3A H 0.3165(9) 0.2685(8) 0.6925(5) 0.026 Uiso 1 calc R
H3B H 0.3132(9) 0.2205(8) 0.7954(5) 0.026 Uiso 1 calc R
C4 C 0.3770(10) 0.0656(8) 0.7150(5) 0.021(2) Uani 1 d .
H4A H 0.2654(10) 0.0309(8) 0.6969(5) 0.027 Uiso 1 calc R
H4B H 0.4317(10) 0.0585(8) 0.6614(5) 0.027 Uiso 1 calc R
O3 O 0.7702(10) 0.5055(7) 0.4182(6) 0.054(2) Uani 1 d .
O4 O 0.5048(7) -0.2406(5) 0.6893(4) 0.0219(12) Uani 1 d .
O5 O 0.4044(7) 0.2811(7) 0.5307(4) 0.0305(14) Uani 1 d .

loop_
_atom_site_aniso_label
_atom_site_aniso_U_11
_atom_site_aniso_U_22
_atom_site_aniso_U_33
_atom_site_aniso_U_23
_atom_site_aniso_U_13
_atom_site_aniso_U_12
U1 0.00850(14) 0.00831(15) 0.00818(14) -0.00051(8) 0.00139(9) 0.00014(9)
O1 0.017(2) 0.014(2) 0.020(3) -0.003(2) 0.005(2) -0.009(2)
O2 0.018(3) 0.016(3) 0.033(3) 0.002(2) 0.004(2) -0.011(2)
F1 0.022(2) 0.016(2) 0.011(2) 0.000(2) 0.002(2) 0.009(2)
F2 0.029(3) 0.029(3) 0.025(2) -0.004(2) 0.017(2) 0.010(2)
F3 0.035(3) 0.015(2) 0.010(2) 0.002(2) 0.003(2) 0.003(2)
F4 0.027(2) 0.022(2) 0.019(2) 0.007(2) -0.002(2) 0.006(2)
N1 0.018(3) 0.010(3) 0.021(3) -0.001(2) 0.007(3) -0.004(2)
N2 0.023(3) 0.012(3) 0.020(3) -0.002(2) 0.005(3) -0.001(3)
C1 0.020(4) 0.016(4) 0.017(3) -0.007(3) -0.004(3) -0.003(3)
C2 0.022(4) 0.017(4) 0.022(4) 0.004(3) -0.001(3) 0.004(3)
C3 0.015(4) 0.020(4) 0.026(4) 0.003(3) 0.001(3) 0.005(3)
C4 0.025(4) 0.017(4) 0.018(4) 0.002(3) -0.008(3) -0.006(3)
O3 0.071(5) 0.025(3) 0.082(6) -0.002(4) 0.061(5) -0.001(4)
O4 0.031(3) 0.016(3) 0.018(3) -0.002(2) 0.000(2) -0.001(2)
O5 0.020(3) 0.034(3) 0.037(3) -0.010(3) 0.002(3) 0.006(3)

loop_
_atom_type_symbol
_atom_type_description
_atom_type_scat_dispersion_real
_atom_type_scat_dispersion_imag
_atom_type_scat_source
C C 0.0033 0.0016 'International Tables Vol C Tables 4.2.6.8 and 6.1.1.4'
H H 0 0 'International Tables Vol C Tables 4.2.6.8 and 6.1.1.4'
N N 0.0061 0.0033 'International Tables Vol C Tables 4.2.6.8 and 6.1.1.4'
O O 0.0106 0.006 'International Tables Vol C Tables 4.2.6.8 and 6.1.1.4'
F F 0.0171 0.0103 'International Tables Vol C Tables 4.2.6.8 and 6.1.1.4'
U U -9.6767 9.6646 'International Tables Vol C Tables 4.2.6.8 and 6.1.1.4'

loop_
_geom_angle_atom_site_label_1
_geom_angle_atom_site_label_2
_geom_angle_atom_site_label_3
_geom_angle
_geom_angle_site_symmetry_1
_geom_angle_site_symmetry_3
O1 U1 O2 178.8(2) . .
O1 U1 F2 90.3(2) . .
O2 U1 F2 90.7(2) . .
O1 U1 F4 90.3(2) . .
O2 U1 F4 90.5(2) . .
F2 U1 F4 74.3(2) . .
O1 U1 F3 89.9(2) . .
O2 U1 F3 89.8(2) . .
F2 U1 F3 75.9(2) . .
F4 U1 F3 150.2(2) . .
O1 U1 F1 88.8(2) . .
O2 U1 F1 90.7(2) . .
F2 U1 F1 148.7(2) . .
F4 U1 F1 74.4(2) . .
F3 U1 F1 135.33(15) . .
O1 U1 F1 90.6(2) . 3_756
O2 U1 F1 88.2(2) . 3_756
F2 U1 F1 145.9(2) . 3_756
F4 U1 F1 139.82(15) . 3_756
F3 U1 F1 69.96(14) . 3_756
F1 U1 F1 65.4(2) . 3_756
O1 U1 U1 89.6(2) . 3_756
O2 U1 U1 89.3(2) . 3_756
F2 U1 U1 178.26(12) . 3_756
F4 U1 U1 107.44(12) . 3_756
F3 U1 U1 102.34(11) . 3_756
F1 U1 U1 33.01(10) . 3_756
F1 U1 U1 32.40(9) 3_756 3_756
U1 F1 U1 114.6(2) . 3_756
C3 N1 C1 110.8(6) . .
C4 N2 C2 111.5(6) . .
N1 C1 C2 109.4(6) . .
N2 C2 C1 110.3(6) . .
N1 C3 C4 109.4(6) . .
N2 C4 C3 110.2(6) . .

loop_
_geom_bond_atom_site_label_1
_geom_bond_atom_site_label_2
_geom_bond_distance
_geom_bond_site_symmetry_2
U1 O1 1.779(5) .
U1 O2 1.787(5) .
U1 F2 2.251(4) .
U1 F4 2.260(4) .
U1 F3 2.274(4) .
U1 F1 2.329(4) .
U1 F1 2.368(4) 3_756
U1 U1 3.9526(4) 3_756
F1 U1 2.368(4) 3_756
N1 C3 1.478(9) .
N1 C1 1.482(10) .
N2 C4 1.492(9) .
N2 C2 1.502(10) .
C1 C2 1.524(11) .
C3 C4 1.512(11) .
